data_2216219
loop_
_publ_author_name
'Guan, Yang-Fan'
'Wang, Dong-Yao'
'Dong, Wen'

_publ_section_title
;Diaquabis[5-(1<i>H</i>-tetrazol-5-ylamino-\k<i>N</i>^4^)-1<i>H</i>-tetrazolato-\k<i>N</i>^1^]iron(II)
 dihydrate
;
_journal_coeditor_code AT2481
_journal_issue 12
_journal_name_full 'Acta Crystallographica Section E'
_journal_page_first m3150
_journal_page_last m3150
_journal_paper_doi 10.1107/S1600536807058448
_journal_volume 63
_journal_year 2007
_chemical_formula_iupac '[Fe (C4 H4 N18) (H2 O)2], 2H2 O'
_chemical_formula_moiety 'C4 H8 Fe N18 O2, 2(H2 O1)'
_chemical_formula_sum 'C4 H12 Fe N18 O4'
_chemical_formula_weight 432.17
_chemical_name_systematic
;
Diaquabis[5-(1H-tetrazol-5-ylamino-\kN^4^)-1H-tetrazolato-\kN^1^]iron(II)
dihydrate
;
_space_group_IT_number 14
_symmetry_cell_setting monoclinic
_symmetry_space_group_name_Hall '-P 2ybc'
_symmetry_space_group_name_H-M 'P 1 21/c 1'
_atom_sites_solution_hydrogens geom
_atom_sites_solution_primary direct
_atom_sites_solution_secondary difmap
_audit_creation_method SHELXL-97
_cell_angle_alpha 90.00
_cell_angle_beta 106.585(3)
_cell_angle_gamma 90.00
_cell_formula_units_Z 2
_cell_length_a 7.6075(4)
_cell_length_b 14.9759(7)
_cell_length_c 6.8285(3)
_cell_measurement_reflns_used 1716
_cell_measurement_temperature 296(2)
_cell_measurement_theta_max 27.510
_cell_measurement_theta_min 0.999
_cell_volume 745.60(6)
_computing_cell_refinement 'SAINT-Plus (Bruker, 2001--2005)'
_computing_data_collection 'SMART (Bruker, 2001--2005)'
_computing_data_reduction 'SAINT-Plus (Bruker, 2001--2005)'
_computing_molecular_graphics 'SHELXTL (Bruker, 2001--2005)'
_computing_publication_material 'SHELXTL (Bruker, 2001--2005)'
_computing_structure_refinement 'SHELXL97 (Sheldrick, 1997)'
_computing_structure_solution 'SHELXS97 (Sheldrick, 1997)'
_diffrn_ambient_temperature 296(2)
_diffrn_measured_fraction_theta_full 0.999
_diffrn_measured_fraction_theta_max 0.999
_diffrn_measurement_device_type 'Bruker SMART CCD area-detector'
_diffrn_measurement_method 'phi and omega scans'
_diffrn_radiation_monochromator graphite
_diffrn_radiation_source 'fine-focus sealed tube'
_diffrn_radiation_type MoK\a
_diffrn_radiation_wavelength 0.71073
_diffrn_reflns_av_R_equivalents 0.0295
_diffrn_reflns_av_sigmaI/netI 0.0200
_diffrn_reflns_limit_h_max 9
_diffrn_reflns_limit_h_min -9
_diffrn_reflns_limit_k_max 19
_diffrn_reflns_limit_k_min -19
_diffrn_reflns_limit_l_max 8
_diffrn_reflns_limit_l_min -8
_diffrn_reflns_number 11556
_diffrn_reflns_theta_full 27.51
_diffrn_reflns_theta_max 27.51
_diffrn_reflns_theta_min 2.72
_diffrn_standards_decay_% 0
_diffrn_standards_number 0
_exptl_absorpt_coefficient_mu 1.080
_exptl_absorpt_correction_T_max 0.868
_exptl_absorpt_correction_T_min 0.777
_exptl_absorpt_correction_type empirical
_exptl_absorpt_process_details '(SADABS; Sheldrick, 1996)'
_exptl_crystal_colour colourless
_exptl_crystal_density_diffrn 1.925
_exptl_crystal_density_method 'not measured'
_exptl_crystal_description block
_exptl_crystal_F_000 440.0
_exptl_crystal_size_max 0.234
_exptl_crystal_size_mid 0.195
_exptl_crystal_size_min 0.131
_refine_diff_density_max 0.283
_refine_diff_density_min -0.240
_refine_ls_extinction_coef 0.0050(10)
_refine_ls_extinction_expression Fc^*^=kFc[1+0.001xFc^2^\l^3^/sin(2\q)]^-1/4^
_refine_ls_extinction_method SHELXL
_refine_ls_goodness_of_fit_ref 1.049
_refine_ls_hydrogen_treatment refall
_refine_ls_matrix_type full
_refine_ls_number_parameters 149
_refine_ls_number_reflns 1717
_refine_ls_number_restraints 0
_refine_ls_restrained_S_all 1.049
_refine_ls_R_factor_all 0.0319
_refine_ls_R_factor_gt 0.0253
_refine_ls_shift/su_max 0.032
_refine_ls_shift/su_mean 0.010
_refine_ls_structure_factor_coef Fsqd
_refine_ls_weighting_details 'calc w=1/[\s^2^(Fo^2^)+(0.0382P)^2^+0.3060P] where P=(Fo^2^+2Fc^2^)/3'
_refine_ls_weighting_scheme calc
_refine_ls_wR_factor_gt 0.0667
_refine_ls_wR_factor_ref 0.0704
_reflns_number_gt 1479
_reflns_number_total 1717
_reflns_threshold_expression >2sigma(I)
_cod_data_source_file at2481.cif
_cod_data_source_block I
_cod_original_sg_symbol_H-M 'P 21/c'
_cod_original_formula_sum 'C4 H12 Fe N18 O4 '
_cod_database_code 2216219
_cod_database_fobs_code 2216219

loop_
_symmetry_equiv_pos_as_xyz
'x, y, z'
'-x, y+1/2, -z+1/2'
'-x, -y, -z'
'x, -y-1/2, z-1/2'

loop_
_atom_site_type_symbol
_atom_site_label
_atom_site_fract_x
_atom_site_fract_y
_atom_site_fract_z
_atom_site_U_iso_or_equiv
_atom_site_adp_type
_atom_site_calc_flag
_atom_site_refinement_flags
_atom_site_occupancy
Fe Fe1 0.5000 0.0000 0.0000 0.01676(12) Uani d S 1
N N9 0.25250(19) 0.26170(9) -0.0636(2) 0.0211(3) Uani d . 1
N N1 0.78512(18) 0.01838(9) 0.1552(2) 0.0199(3) Uani d . 1
N N8 0.41760(19) 0.28148(9) 0.0682(2) 0.0230(3) Uani d . 1
N N6 0.39630(18) 0.13691(9) 0.0282(2) 0.0194(3) Uani d . 1
N N3 1.04020(19) 0.08854(9) 0.2765(2) 0.0248(3) Uani d . 1
C C1 0.9229(2) -0.03919(10) 0.2181(2) 0.0170(3) Uani d . 1
C C2 0.2411(2) 0.17333(10) -0.0869(2) 0.0178(3) Uani d . 1
N N5 0.90614(19) -0.13073(9) 0.2088(2) 0.0229(3) Uani d . 1
N N2 0.8654(2) 0.09916(9) 0.1938(2) 0.0260(3) Uani d . 1
N N7 0.50155(19) 0.20714(9) 0.1231(2) 0.0233(3) Uani d . 1
N N4 1.08411(19) 0.00108(9) 0.2944(2) 0.0216(3) Uani d . 1
O O2 0.1478(2) 0.76781(11) 0.4968(2) 0.0372(4) Uani d . 1
O O1 0.4408(2) -0.04110(10) 0.2711(2) 0.0309(3) Uani d . 1
H H3 0.177(3) 0.3046(16) -0.117(4) 0.045(7) Uiso d . 1
H H1 0.340(4) -0.0296(19) 0.286(4) 0.061(9) Uiso d . 1
H H2 0.478(4) -0.085(2) 0.325(4) 0.064(9) Uiso d . 1
H H4 0.987(3) -0.1610(14) 0.285(3) 0.026(5) Uiso d . 1
H H5 0.184(4) 0.7216(19) 0.460(4) 0.049(7) Uiso d . 1
H H6 0.232(5) 0.792(2) 0.579(6) 0.099(13) Uiso d . 1

loop_
_atom_site_aniso_label
_atom_site_aniso_U_11
_atom_site_aniso_U_22
_atom_site_aniso_U_33
_atom_site_aniso_U_12
_atom_site_aniso_U_13
_atom_site_aniso_U_23
Fe1 0.01274(18) 0.01342(18) 0.02238(19) 0.00098(11) 0.00220(12) 0.00022(12)
N9 0.0173(7) 0.0133(7) 0.0301(7) 0.0021(5) 0.0026(6) -0.0012(6)
N1 0.0159(7) 0.0133(6) 0.0284(7) -0.0001(5) 0.0028(6) -0.0013(5)
N8 0.0168(7) 0.0176(7) 0.0326(8) -0.0005(5) 0.0036(6) -0.0047(6)
N6 0.0162(6) 0.0152(6) 0.0248(7) 0.0007(5) 0.0026(5) -0.0015(5)
N3 0.0185(7) 0.0174(7) 0.0361(8) -0.0021(6) 0.0039(6) -0.0017(6)
C1 0.0156(7) 0.0159(8) 0.0185(7) -0.0003(6) 0.0034(6) -0.0005(6)
C2 0.0170(7) 0.0142(7) 0.0226(8) 0.0009(6) 0.0064(6) -0.0004(6)
N5 0.0173(7) 0.0133(7) 0.0314(8) 0.0028(6) -0.0039(6) 0.0013(6)
N2 0.0202(7) 0.0143(7) 0.0395(8) -0.0019(5) 0.0021(6) -0.0019(6)
N7 0.0188(7) 0.0179(7) 0.0309(8) -0.0001(6) 0.0034(6) -0.0048(6)
N4 0.0158(7) 0.0170(7) 0.0305(8) -0.0014(5) 0.0043(6) -0.0019(5)
O2 0.0345(8) 0.0302(8) 0.0384(8) 0.0128(6) -0.0031(6) -0.0103(6)
O1 0.0277(7) 0.0345(8) 0.0333(7) 0.0107(6) 0.0134(6) 0.0124(6)

loop_
_atom_type_symbol
_atom_type_description
_atom_type_scat_dispersion_real
_atom_type_scat_dispersion_imag
_atom_type_scat_source
C C 0.0033 0.0016 'International Tables Vol C Tables 4.2.6.8 and 6.1.1.4'
H H 0.0000 0.0000 'International Tables Vol C Tables 4.2.6.8 and 6.1.1.4'
N N 0.0061 0.0033 'International Tables Vol C Tables 4.2.6.8 and 6.1.1.4'
O O 0.0106 0.0060 'International Tables Vol C Tables 4.2.6.8 and 6.1.1.4'
Fe Fe 0.3463 0.8444 'International Tables Vol C Tables 4.2.6.8 and 6.1.1.4'

loop_
_geom_angle_atom_site_label_1
_geom_angle_atom_site_label_2
_geom_angle_atom_site_label_3
_geom_angle_site_symmetry_1
_geom_angle_site_symmetry_3
_geom_angle
O1 Fe1 O1 . 3_655 180.00(12)
O1 Fe1 N1 . . 92.45(6)
O1 Fe1 N1 3_655 . 87.55(6)
O1 Fe1 N1 . 3_655 87.55(6)
O1 Fe1 N1 3_655 3_655 92.45(6)
N1 Fe1 N1 . 3_655 180.00(12)
O1 Fe1 N6 . . 91.33(5)
O1 Fe1 N6 3_655 . 88.67(5)
N1 Fe1 N6 . . 99.95(5)
N1 Fe1 N6 3_655 . 80.05(5)
O1 Fe1 N6 . 3_655 88.67(5)
O1 Fe1 N6 3_655 3_655 91.33(5)
N1 Fe1 N6 . 3_655 80.05(5)
N1 Fe1 N6 3_655 3_655 99.95(5)
N6 Fe1 N6 . 3_655 180.00(9)
C2 N9 N8 . . 108.25(13)
C2 N9 H3 . . 132.3(16)
N8 N9 H3 . . 119.5(16)
C1 N1 N2 . . 104.33(12)
C1 N1 Fe1 . . 132.04(11)
N2 N1 Fe1 . . 123.41(10)
N7 N8 N9 . . 107.11(13)
C2 N6 N7 . . 105.34(12)
C2 N6 Fe1 . . 127.02(11)
N7 N6 Fe1 . . 125.14(10)
N2 N3 N4 . . 110.80(13)
N1 C1 N4 . . 112.68(14)
N1 C1 N5 . . 125.20(14)
N4 C1 N5 . . 122.12(14)
N9 C2 N6 . . 108.63(14)
N9 C2 N5 . 3_655 123.85(14)
N6 C2 N5 . 3_655 127.52(15)
C2 N5 C1 3_655 . 123.28(14)
C2 N5 H4 3_655 . 117.9(14)
C1 N5 H4 . . 118.8(14)
N3 N2 N1 . . 109.04(13)
N8 N7 N6 . . 110.67(13)
C1 N4 N3 . . 103.16(13)
H5 O2 H6 . . 109(3)
Fe1 O1 H1 . . 119(2)
Fe1 O1 H2 . . 122(2)
H1 O1 H2 . . 111(3)

loop_
_geom_bond_atom_site_label_1
_geom_bond_atom_site_label_2
_geom_bond_site_symmetry_2
_geom_bond_distance
Fe1 O1 . 2.1174(14)
Fe1 O1 3_655 2.1174(14)
Fe1 N1 . 2.1427(13)
Fe1 N1 3_655 2.1427(13)
Fe1 N6 . 2.2248(13)
Fe1 N6 3_655 2.2248(13)
N9 C2 . 1.333(2)
N9 N8 . 1.3528(19)
N9 H3 . 0.87(2)
N1 C1 . 1.330(2)
N1 N2 . 1.3469(19)
N8 N7 . 1.2849(19)
N6 C2 . 1.334(2)
N6 N7 . 1.3680(18)
N3 N2 . 1.298(2)
N3 N4 . 1.3487(19)
C1 N4 . 1.332(2)
C1 N5 . 1.377(2)
C2 N5 3_655 1.350(2)
N5 C2 3_655 1.350(2)
N5 H4 . 0.82(2)
O2 H5 . 0.81(3)
O2 H6 . 0.81(4)
O1 H1 . 0.82(3)
O1 H2 . 0.77(3)

loop_
_geom_hbond_atom_site_label_D
_geom_hbond_atom_site_label_H
_geom_hbond_atom_site_label_A
_geom_hbond_site_symmetry_A
_geom_hbond_distance_DH
_geom_hbond_distance_HA
_geom_hbond_distance_DA
_geom_hbond_angle_DHA
N9 H3 N3 4_465 0.87(2) 1.93(2) 2.797(2) 172(2)
O1 H1 N4 1_455 0.82(3) 2.02(3) 2.835(2) 175(3)
O1 H2 N8 2_645 0.77(3) 2.20(3) 2.958(2) 171(3)
N5 H4 O2 1_645 0.82(2) 1.93(2) 2.737(2) 169.6(19)
O2 H5 N2 2_655 0.81(3) 2.09(3) 2.830(2) 151(2)
O2 H5 N7 2_655 0.81(3) 2.62(3) 3.140(2) 124(2)
O2 H6 N7 3_666 0.81(4) 2.43(4) 3.169(2) 153(3)
O2 H6 N2 3_666 0.81(4) 2.50(4) 2.926(2) 114(3)
